data_4116393
loop_
_publ_author_name
'Hoeon Kim'
'Lothar Esser'
'M. Bilayet Hossain'
'Di Xia'
'Chang-An Yu'
'Josep Rizo'
'Dick van der Helm'
'Johann Deisenhofer'

_publ_section_title
;
 Structure of Antimycin A1, a Specific Electron Transfer Inhibitor of
 Ubiquinol-Cytochrome c Oxidoreductase
;
_journal_name_full 'Journal of the American Chemical Society'
_journal_page_first 4902
_journal_page_last 4903
_journal_paper_doi 10.1021/ja990190h
_journal_volume 121
_journal_year 1999
_chemical_formula_sum 'C28 H40 N2 O9'
_chemical_formula_weight 548.62
_chemical_name_systematic
;
 ?
;
_space_group_IT_number 4
_symmetry_cell_setting monoclinic
_symmetry_space_group_name_Hall 'P 2yb'
_symmetry_space_group_name_H-M 'P 1 21 1'
_atom_sites_solution_hydrogens geom
_atom_sites_solution_primary direct
_atom_sites_solution_secondary difmap
_audit_creation_method SHELXL
_cell_angle_alpha 90.00
_cell_angle_beta 96.34(2)
_cell_angle_gamma 90.00
_cell_formula_units_Z 2
_cell_length_a 15.385(3)
_cell_length_b 8.027(2)
_cell_length_c 12.471(3)
_cell_measurement_temperature 173(2)
_cell_volume 1530.7(6)
_computing_structure_refinement 'SHELXL-93 (Sheldrick, 1993)'
_computing_structure_solution 'SHELXS-86 (Sheldrick, 1990)'
_diffrn_ambient_temperature 173(2)
_diffrn_radiation_monochromator graphite
_diffrn_radiation_source 'fine-focus sealed tube'
_diffrn_radiation_type CuK\a
_diffrn_radiation_wavelength 1.54178
_diffrn_reflns_av_R_equivalents 0.0000
_diffrn_reflns_av_sigmaI/netI 0.0838
_diffrn_reflns_limit_h_max 17
_diffrn_reflns_limit_h_min -17
_diffrn_reflns_limit_k_max 9
_diffrn_reflns_limit_k_min 0
_diffrn_reflns_limit_l_max 14
_diffrn_reflns_limit_l_min 0
_diffrn_reflns_number 2407
_diffrn_reflns_theta_max 60.21
_diffrn_reflns_theta_min 2.89
_exptl_absorpt_coefficient_mu 0.735
_exptl_crystal_density_diffrn 1.190
_exptl_crystal_F_000 588
_refine_diff_density_max 0.347
_refine_diff_density_min -0.317
_refine_diff_density_rms 0.073
_refine_ls_abs_structure_details 'Flack H D (1983), Acta Cryst. A39, 876-881'
_refine_ls_abs_structure_Flack -0.24(73)
_refine_ls_extinction_method none
_refine_ls_goodness_of_fit_all 1.066
_refine_ls_goodness_of_fit_obs 1.181
_refine_ls_matrix_type full
_refine_ls_number_parameters 352
_refine_ls_number_reflns 2407
_refine_ls_number_restraints 1
_refine_ls_restrained_S_all 1.066
_refine_ls_restrained_S_obs 1.180
_refine_ls_R_factor_all 0.1211
_refine_ls_R_factor_obs 0.0821
_refine_ls_shift/esd_max -0.105
_refine_ls_shift/esd_mean 0.026
_refine_ls_structure_factor_coef Fsqd
_refine_ls_weighting_details 'w=1/[\s^2^(Fo^2^)+(0.1339P)^2^+0.0000P] where P=(Fo^2^+2Fc^2^)/3'
_refine_ls_weighting_scheme calc
_refine_ls_wR_factor_all 0.2325
_refine_ls_wR_factor_obs 0.1983
_reflns_number_observed 1521
_reflns_number_total 2407
_reflns_observed_criterion >2sigma(I)
_cod_data_source_file ja990190h.cif
_cod_data_source_block Antimycin_A1/Manuscipt_No_JA990190H-11
_cod_depositor_comments
;
The following automatic conversions were performed:

'_refine_ls_weighting_scheme' value 'calc
w=1/[\s^2^(Fo^2^)+(0.1339P)^2^+0.0000P] where P=(Fo^2^+2Fc^2^)/3' was
changed to 'calc'. New tag '_refine_ls_weighting_details' was
created. The value of the new tag was set to
'w=1/[\s^2^(Fo^2^)+(0.1339P)^2^+0.0000P] where P=(Fo^2^+2Fc^2^)/3'.

Automatic conversion script
Id: cif_fix_values 3143 2015-03-26 13:38:13Z robertas 
;
_cod_database_code 4116393

loop_
_symmetry_equiv_pos_as_xyz
'x, y, z'
'-x, y+1/2, -z'

loop_
_atom_site_aniso_label
_atom_site_aniso_U_11
_atom_site_aniso_U_22
_atom_site_aniso_U_33
_atom_site_aniso_U_23
_atom_site_aniso_U_13
_atom_site_aniso_U_12
O1 0.088(6) 0.043(5) 0.184(9) -0.009(5) 0.090(6) -0.016(5)
O2 0.054(4) 0.033(4) 0.099(5) -0.003(4) 0.052(4) -0.001(3)
O3 0.059(4) 0.045(4) 0.083(5) -0.003(4) 0.041(4) -0.009(4)
O4 0.046(3) 0.052(4) 0.051(3) 0.007(3) 0.021(3) -0.005(3)
O5 0.049(4) 0.054(4) 0.051(4) -0.003(3) 0.019(3) -0.001(3)
O6 0.042(3) 0.056(4) 0.045(3) 0.010(3) 0.023(3) 0.011(3)
O7 0.064(4) 0.039(4) 0.097(5) -0.002(4) 0.046(4) 0.007(4)
O8 0.045(4) 0.069(5) 0.058(4) 0.009(3) 0.030(3) 0.004(3)
O9 0.072(5) 0.121(8) 0.063(5) 0.035(5) 0.006(4) -0.021(5)
N1 0.057(5) 0.045(5) 0.111(7) 0.008(5) 0.047(5) 0.000(4)
N2 0.052(4) 0.043(5) 0.065(5) 0.011(4) 0.031(4) -0.001(4)
C1 0.051(6) 0.063(8) 0.105(9) 0.019(7) 0.042(6) -0.016(6)
C2 0.062(6) 0.049(6) 0.057(6) 0.012(5) 0.029(5) 0.012(5)
C3 0.066(7) 0.059(7) 0.084(7) 0.006(6) 0.034(6) 0.006(6)
C4 0.061(6) 0.039(6) 0.087(7) -0.006(5) 0.045(5) 0.004(5)
C5 0.056(6) 0.042(6) 0.068(6) -0.003(5) 0.034(5) 0.000(5)
C6 0.045(5) 0.036(5) 0.047(5) 0.003(4) 0.026(4) -0.002(4)
C7 0.050(5) 0.027(5) 0.060(6) -0.001(4) 0.024(5) 0.004(4)
C8 0.051(5) 0.040(6) 0.046(5) 0.002(4) 0.026(4) 0.009(5)
C9 0.042(5) 0.040(6) 0.051(5) 0.000(4) 0.023(4) -0.007(4)
C10 0.054(5) 0.067(7) 0.034(5) 0.002(5) 0.022(4) -0.009(5)
C11 0.088(7) 0.093(9) 0.039(5) 0.005(6) 0.020(5) -0.030(7)
C12 0.039(5) 0.057(7) 0.058(6) -0.009(5) 0.023(4) 0.007(5)
C13 0.034(4) 0.039(5) 0.056(5) 0.010(4) 0.018(4) -0.004(4)
C14 0.032(4) 0.072(7) 0.049(5) 0.005(5) 0.025(4) -0.007(5)
C15 0.042(5) 0.057(6) 0.044(5) 0.004(5) 0.022(4) 0.001(5)
C16 0.073(7) 0.075(8) 0.053(6) -0.001(5) 0.038(5) -0.016(6)
C17 0.043(5) 0.057(7) 0.040(5) -0.007(5) 0.014(4) -0.006(5)
C18 0.053(5) 0.042(6) 0.062(6) 0.008(5) 0.023(5) -0.007(5)
C19 0.096(8) 0.103(10) 0.048(6) -0.007(7) 0.014(6) -0.048(8)
C20 0.090(9) 0.106(12) 0.113(11) -0.027(9) 0.028(8) -0.013(9)
C21 0.117(11) 0.060(8) 0.097(9) 0.003(7) -0.008(8) -0.023(8)
C22 0.115(12) 0.082(11) 0.161(15) -0.019(11) -0.031(11) 0.004(10)
C23 0.118(14) 0.172(21) 0.227(22) 0.006(18) 0.052(14) -0.059(15)
C24 0.061(6) 0.088(8) 0.030(5) 0.006(6) 0.009(4) -0.009(6)
C25 0.076(8) 0.136(13) 0.089(8) 0.007(9) 0.059(7) -0.015(9)
C26 0.072(9) 0.247(24) 0.120(13) -0.032(15) 0.035(9) 0.005(13)
C27 0.121(12) 0.203(24) 0.112(12) 0.012(14) 0.055(10) -0.077(15)
C28 0.224(25) 0.208(27) 0.205(25) -0.074(22) 0.079(20) -0.123(23)

loop_
_atom_site_label
_atom_site_type_symbol
_atom_site_fract_x
_atom_site_fract_y
_atom_site_fract_z
_atom_site_U_iso_or_equiv
_atom_site_thermal_displace_type
_atom_site_occupancy
_atom_site_calc_flag
_atom_site_refinement_flags
O1 O -0.9870(5) -0.6339(10) -0.0623(8) 0.100(3) Uani 1 d .
O2 O -0.8438(4) -0.0991(8) -0.0864(5) 0.059(2) Uani 1 d .
H1 H -0.8106(4) -0.0181(8) -0.0947(5) 0.071 Uiso 1 calc R
O3 O -0.7115(4) 0.0493(8) -0.1450(5) 0.060(2) Uani 1 d .
O4 O -0.4292(4) 0.2193(8) -0.1652(5) 0.048(2) Uani 1 d .
O5 O -0.4937(4) 0.4549(8) -0.2355(5) 0.051(2) Uani 1 d .
O6 O -0.4745(3) 0.1501(8) -0.3709(4) 0.046(2) Uani 1 d .
O7 O -0.4626(4) -0.1185(9) -0.3174(6) 0.064(2) Uani 1 d .
O8 O -0.2716(4) 0.3356(9) -0.4259(5) 0.056(2) Uani 1 d .
O9 O -0.3152(5) 0.4986(13) -0.5639(6) 0.085(3) Uani 1 d .
N1 N -0.9373(5) -0.3670(11) -0.0674(7) 0.068(2) Uani 1 d .
H1A H -0.9523(5) -0.2648(11) -0.0518(7) 0.081 Uiso 1 calc R
N2 N -0.6027(4) -0.0870(10) -0.2097(6) 0.052(2) Uani 1 d .
H2A H -0.5774(4) -0.1833(10) -0.2196(6) 0.062 Uiso 1 calc R
C1 C -0.9932(7) -0.4892(16) -0.0457(9) 0.071(3) Uani 1 d .
H1B H -1.0434(7) -0.4551(16) -0.0134(9) 0.085 Uiso 1 calc R
C2 C -0.8557(6) -0.3848(12) -0.1133(7) 0.054(3) Uani 1 d .
C3 C -0.8263(7) -0.5347(14) -0.1453(8) 0.068(3) Uani 1 d .
H3A H -0.8598(7) -0.6332(14) -0.1400(8) 0.081 Uiso 1 calc R
C4 C -0.7442(6) -0.5396(13) -0.1869(8) 0.060(3) Uani 1 d .
H4A H -0.7220(6) -0.6423(13) -0.2102(8) 0.072 Uiso 1 calc R
C5 C -0.6978(6) -0.3983(12) -0.1932(8) 0.053(3) Uani 1 d .
H5A H -0.6427(6) -0.4042(12) -0.2205(8) 0.064 Uiso 1 calc R
C6 C -0.7279(6) -0.2406(11) -0.1608(7) 0.041(2) Uani 1 d .
C7 C -0.8074(6) -0.2407(11) -0.1202(7) 0.044(2) Uani 1 d .
C8 C -0.6810(6) -0.0870(11) -0.1713(7) 0.044(2) Uani 1 d .
C9 C -0.5583(5) 0.0636(11) -0.2354(7) 0.043(2) Uani 1 d .
H9A H -0.6021(5) 0.1427(11) -0.2723(7) 0.052 Uiso 1 calc R
C10 C -0.5104(5) 0.1506(13) -0.1342(6) 0.050(2) Uani 1 d .
H10A H -0.5477(5) 0.2435(13) -0.1116(6) 0.060 Uiso 1 calc R
C11 C -0.4854(7) 0.0420(17) -0.0408(7) 0.073(3) Uani 1 d .
H11A H -0.4558(7) 0.1082(17) 0.0184(7) 0.109 Uiso 1 calc R
H11B H -0.4458(7) -0.0452(17) -0.0612(7) 0.109 Uiso 1 calc R
H11C H -0.5379(7) -0.0095(17) -0.0174(7) 0.109 Uiso 1 calc R
C12 C -0.4314(6) 0.3583(13) -0.2217(7) 0.050(2) Uani 1 d .
C13 C -0.3473(5) 0.3812(11) -0.2737(7) 0.042(2) Uani 1 d .
H13A H -0.3010(5) 0.3092(11) -0.2347(7) 0.050 Uiso 1 calc R
C14 C -0.3596(5) 0.3285(13) -0.3925(7) 0.050(2) Uani 1 d .
H14A H -0.4001(5) 0.4061(13) -0.4364(7) 0.060 Uiso 1 calc R
C15 C -0.3877(5) 0.1478(13) -0.4110(7) 0.046(2) Uani 1 d .
H15A H -0.3474(5) 0.0722(13) -0.3653(7) 0.055 Uiso 1 calc R
C16 C -0.3963(6) 0.0906(14) -0.5261(7) 0.065(3) Uani 1 d .
H16A H -0.4145(6) -0.0264(14) -0.5299(7) 0.097 Uiso 1 calc R
H16B H -0.3398(6) 0.1020(14) -0.5548(7) 0.097 Uiso 1 calc R
H16C H -0.4401(6) 0.1588(14) -0.5690(7) 0.097 Uiso 1 calc R
C17 C -0.4947(6) 0.0138(13) -0.3135(7) 0.046(2) Uani 1 d .
C18 C -0.3168(6) 0.5645(12) -0.2630(7) 0.051(2) Uani 1 d .
H18A H -0.2679(6) 0.5808(12) -0.3073(7) 0.061 Uiso 1 calc R
H18B H -0.3655(6) 0.6373(12) -0.2930(7) 0.061 Uiso 1 calc R
C19 C -0.2878(9) 0.6186(18) -0.1509(8) 0.082(4) Uani 1 d .
H19A H -0.2369(9) 0.5505(18) -0.1219(8) 0.098 Uiso 1 calc R
H19B H -0.3355(9) 0.5981(18) -0.1054(8) 0.098 Uiso 1 calc R
C20 C -0.2620(9) 0.8062(20) -0.1432(12) 0.102(5) Uani 1 d .
H20A H -0.3110(9) 0.8746(20) -0.1772(12) 0.122 Uiso 1 calc R
H20B H -0.2507(9) 0.8391(20) -0.0665(12) 0.122 Uiso 1 calc R
C21 C -0.1808(9) 0.8390(15) -0.1993(11) 0.093(4) Uani 1 d .
H21A H -0.1907(9) 0.7950(15) -0.2738(11) 0.112 Uiso 1 calc R
H21B H -0.1311(9) 0.7768(15) -0.1611(11) 0.112 Uiso 1 calc R
C22 C -0.1547(11) 1.0304(20) -0.2043(14) 0.123(6) Uani 1 d .
H22A H -0.2028(11) 1.0913(20) -0.2467(14) 0.147 Uiso 1 calc R
H22B H -0.1486(11) 1.0763(20) -0.1301(14) 0.147 Uiso 1 calc R
C23 C -0.0711(11) 1.0618(30) -0.2534(17) 0.170(9) Uani 1 d .
H23A H -0.0593(11) 1.1818(30) -0.2538(17) 0.255 Uiso 1 calc R
H23B H -0.0769(11) 1.0196(30) -0.3276(17) 0.255 Uiso 1 calc R
H23C H -0.0227(11) 1.0045(30) -0.2109(17) 0.255 Uiso 1 calc R
C24 C -0.2591(7) 0.4310(16) -0.5101(7) 0.059(3) Uani 1 d .
C25 C -0.1620(8) 0.4441(21) -0.5259(11) 0.097(5) Uani 1 d .
H25A H -0.1300(8) 0.4611(21) -0.4525(11) 0.116 Uiso 1 calc R
C26 C -0.1339(9) 0.2636(31) -0.5651(13) 0.145(8) Uani 1 d .
H26A H -0.1520(9) 0.1786(31) -0.5157(13) 0.217 Uiso 1 calc R
H26B H -0.0703(9) 0.2596(31) -0.5654(13) 0.217 Uiso 1 calc R
H26C H -0.1623(9) 0.2423(31) -0.6380(13) 0.217 Uiso 1 calc R
C27 C -0.1393(12) 0.5891(28) -0.5925(14) 0.142(8) Uani 1 d .
H27A H -0.1784(12) 0.5919(28) -0.6610(14) 0.170 Uiso 1 calc R
H27B H -0.0783(12) 0.5784(28) -0.6099(14) 0.170 Uiso 1 calc R
C28 C -0.1493(16) 0.7459(38) -0.5305(21) 0.208(13) Uani 1 d .
H28A H -0.1344(16) 0.8417(38) -0.5737(21) 0.312 Uiso 1 calc R
H28B H -0.1100(16) 0.7427(38) -0.4631(21) 0.312 Uiso 1 calc R
H28C H -0.2099(16) 0.7562(38) -0.5141(21) 0.312 Uiso 1 calc R

loop_
_atom_type_symbol
_atom_type_description
_atom_type_scat_dispersion_real
_atom_type_scat_dispersion_imag
_atom_type_scat_source
C C 0.0181 0.0091 'International Tables Vol C Tables 4.2.6.8 and 6.1.1.4'
H H 0.0000 0.0000 'International Tables Vol C Tables 4.2.6.8 and 6.1.1.4'
O O 0.0492 0.0322 'International Tables Vol C Tables 4.2.6.8 and 6.1.1.4'
N N 0.0311 0.0180 'International Tables Vol C Tables 4.2.6.8 and 6.1.1.4'

loop_
_geom_angle_atom_site_label_1
_geom_angle_atom_site_label_2
_geom_angle_atom_site_label_3
_geom_angle
C12 O4 C10 119.4(7)
C17 O6 C15 115.8(7)
C24 O8 C14 117.8(8)
C1 N1 C2 127.5(9)
C8 N2 C9 122.9(8)
O1 C1 N1 127.6(10)
C3 C2 C7 121.5(8)
C3 C2 N1 122.4(9)
C7 C2 N1 116.0(8)
C2 C3 C4 118.1(10)
C5 C4 C3 119.8(9)
C4 C5 C6 122.8(8)
C7 C6 C5 115.8(8)
C7 C6 C8 120.6(8)
C5 C6 C8 123.6(7)
O2 C7 C6 122.0(8)
O2 C7 C2 116.0(7)
C6 C7 C2 122.0(8)
O3 C8 N2 118.1(8)
O3 C8 C6 121.3(7)
N2 C8 C6 120.6(8)
N2 C9 C17 106.1(7)
N2 C9 C10 112.9(7)
C17 C9 C10 111.1(7)
O4 C10 C11 106.1(7)
O4 C10 C9 107.3(6)
C11 C10 C9 115.8(9)
O5 C12 O4 125.6(7)
O5 C12 C13 123.4(9)
O4 C12 C13 111.0(8)
C12 C13 C14 111.0(7)
C12 C13 C18 110.0(7)
C14 C13 C18 110.5(7)
O8 C14 C15 104.5(7)
O8 C14 C13 104.2(6)
C15 C14 C13 114.3(7)
O6 C15 C16 109.9(7)
O6 C15 C14 100.9(7)
C16 C15 C14 115.4(8)
O7 C17 O6 125.7(8)
O7 C17 C9 124.9(9)
O6 C17 C9 109.1(8)
C19 C18 C13 114.6(8)
C18 C19 C20 112.8(11)
C21 C20 C19 110.9(11)
C20 C21 C22 114.1(13)
C23 C22 C21 114.1(16)
O9 C24 O8 124.0(9)
O9 C24 C25 124.3(10)
O8 C24 C25 111.7(10)
C27 C25 C24 114.6(14)
C27 C25 C26 116.6(11)
C24 C25 C26 106.0(12)
C25 C27 C28 109.0(15)

loop_
_geom_bond_atom_site_label_1
_geom_bond_atom_site_label_2
_geom_bond_distance
O1 C1 1.186(14)
O2 C7 1.355(10)
O3 C8 1.249(11)
O4 C12 1.318(12)
O4 C10 1.456(9)
O5 C12 1.230(10)
O6 C17 1.362(11)
O6 C15 1.477(9)
O7 C17 1.174(12)
O8 C24 1.330(11)
O8 C14 1.461(9)
O9 C24 1.167(12)
N1 C1 1.352(12)
N1 C2 1.443(11)
N2 C8 1.345(10)
N2 C9 1.442(11)
C2 C3 1.361(14)
C2 C7 1.383(13)
C3 C4 1.417(13)
C4 C5 1.347(13)
C5 C6 1.421(13)
C6 C7 1.374(11)
C6 C8 1.442(12)
C9 C17 1.509(11)
C9 C10 1.556(12)
C10 C11 1.471(14)
C12 C13 1.521(10)
C13 C14 1.533(12)
C13 C18 1.546(13)
C14 C15 1.525(13)
C15 C16 1.500(12)
C18 C19 1.485(14)
C19 C20 1.56(2)
C20 C21 1.52(2)
C21 C22 1.59(2)
C22 C23 1.51(2)
C24 C25 1.532(14)
C25 C27 1.49(2)
C25 C26 1.60(3)
C27 C28 1.49(3)

loop_
_geom_torsion_atom_site_label_1
_geom_torsion_atom_site_label_2
_geom_torsion_atom_site_label_3
_geom_torsion_atom_site_label_4
_geom_torsion
C2 N1 C1 O1 -1.7(21)
C1 N1 C2 C3 2.7(17)
C1 N1 C2 C7 -175.4(10)
C7 C2 C3 C4 -0.3(16)
N1 C2 C3 C4 -178.4(9)
C2 C3 C4 C5 0.3(16)
C3 C4 C5 C6 -0.7(17)
C4 C5 C6 C7 1.2(15)
C4 C5 C6 C8 -177.2(10)
C5 C6 C7 O2 -179.9(9)
C8 C6 C7 O2 -1.4(14)
C5 C6 C7 C2 -1.3(14)
C8 C6 C7 C2 177.2(9)
C3 C2 C7 O2 179.6(10)
N1 C2 C7 O2 -2.2(13)
C3 C2 C7 C6 0.9(15)
N1 C2 C7 C6 179.1(8)
C9 N2 C8 O3 -8.7(13)
C9 N2 C8 C6 171.5(8)
C7 C6 C8 O3 -0.8(13)
C5 C6 C8 O3 177.6(10)
C7 C6 C8 N2 179.1(9)
C5 C6 C8 N2 -2.5(14)
C8 N2 C9 C17 -158.3(8)
C8 N2 C9 C10 79.7(10)
C12 O4 C10 C11 -158.2(8)
C12 O4 C10 C9 77.4(10)
N2 C9 C10 O4 142.9(7)
C17 C9 C10 O4 23.8(10)
N2 C9 C10 C11 24.7(10)
C17 C9 C10 C11 -94.4(10)
C10 O4 C12 O5 13.9(13)
C10 O4 C12 C13 -163.1(7)
O5 C12 C13 C14 -77.3(12)
O4 C12 C13 C14 99.8(9)
O5 C12 C13 C18 45.3(12)
O4 C12 C13 C18 -137.6(8)
C24 O8 C14 C15 116.0(9)
C24 O8 C14 C13 -123.8(9)
C12 C13 C14 O8 -172.4(8)
C18 C13 C14 O8 65.3(9)
C12 C13 C14 C15 -58.9(10)
C18 C13 C14 C15 178.7(7)
C17 O6 C15 C16 97.3(9)
C17 O6 C15 C14 -140.3(7)
O8 C14 C15 O6 177.5(6)
C13 C14 C15 O6 64.3(8)
O8 C14 C15 C16 -64.1(10)
C13 C14 C15 C16 -177.3(7)
C15 O6 C17 O7 -21.8(13)
C15 O6 C17 C9 152.5(7)
N2 C9 C17 O7 -27.8(12)
C10 C9 C17 O7 95.2(11)
N2 C9 C17 O6 157.9(7)
C10 C9 C17 O6 -79.1(9)
C12 C13 C18 C19 67.5(11)
C14 C13 C18 C19 -169.6(8)
C13 C18 C19 C20 -177.2(10)
C18 C19 C20 C21 -66.5(16)
C19 C20 C21 C22 174.9(12)
C20 C21 C22 C23 176.3(14)
C14 O8 C24 O9 -6.3(16)
C14 O8 C24 C25 172.4(9)
O9 C24 C25 C27 18.2(20)
O8 C24 C25 C27 -160.5(12)
O9 C24 C25 C26 -111.9(15)
O8 C24 C25 C26 69.4(13)
C24 C25 C27 C28 69.5(21)
C26 C25 C27 C28 -165.9(18)
